data_4034127
loop_
_publ_author_name
'Zhang, Yu'
'Nie, Shao-Zhen'
'Ye, Jing-Jing'
'Wang, Ji-Ping'
'Zhou, Meng-Meng'
'Zhao, Chang-Qiu'
'Li, Qiang'

_publ_section_title
;
 Functional Phosphine Derivatives Having Stationary and Flexible
 Chiralities: Their Preparation and Chirality Controlling.
;
_journal_issue 13
_journal_name_full 'The Journal of organic chemistry'
_journal_page_first 8423
_journal_page_last 8439
_journal_paper_doi 10.1021/acs.joc.9b00346
_journal_volume 84
_journal_year 2019
_chemical_absolute_configuration S
_chemical_formula_sum 'C24 H33 Cl2 O P Pd'
_chemical_formula_weight 545.77
_space_group_crystal_system trigonal
_space_group_IT_number 154
_space_group_name_Hall 'P 32 2"'
_space_group_name_H-M_alt 'P 32 2 1'
_atom_sites_solution_hydrogens geom
_audit_creation_method SHELXL-2014/6
_cell_angle_alpha 90
_cell_angle_beta 90
_cell_angle_gamma 120
_cell_formula_units_Z 6
_cell_length_a 15.7436(13)
_cell_length_b 15.7436(13)
_cell_length_c 19.151(3)
_cell_measurement_reflns_used 7000
_cell_measurement_temperature 298(2)
_cell_measurement_theta_max 28.389
_cell_measurement_theta_min 2.588
_cell_volume 4110.8(8)
_computing_cell_refinement 'Bruker SMART'
_computing_data_collection 'Bruker SMART'
_computing_data_reduction 'Bruker SAINT'
_computing_molecular_graphics 'Bruker SHELXTL'
_computing_publication_material 'Bruker SHELXTL'
_computing_structure_refinement 'Bruker SHELXTL'
_computing_structure_solution 'Bruker SHELXTL'
_diffrn_ambient_temperature 298(2)
_diffrn_measured_fraction_theta_full 0.986
_diffrn_measured_fraction_theta_max 0.999
_diffrn_measurement_device_type 'CCD area detector'
_diffrn_measurement_method 'phi and omega scans'
_diffrn_radiation_type MoK\a
_diffrn_radiation_wavelength 0.71073
_diffrn_reflns_av_R_equivalents 0.0372
_diffrn_reflns_av_unetI/netI 0.0374
_diffrn_reflns_Laue_measured_fraction_full 0.986
_diffrn_reflns_Laue_measured_fraction_max 0.999
_diffrn_reflns_limit_h_max 14
_diffrn_reflns_limit_h_min -18
_diffrn_reflns_limit_k_max 18
_diffrn_reflns_limit_k_min -18
_diffrn_reflns_limit_l_max 22
_diffrn_reflns_limit_l_min -14
_diffrn_reflns_number 17219
_diffrn_reflns_point_group_measured_fraction_full 0.984
_diffrn_reflns_point_group_measured_fraction_max 0.998
_diffrn_reflns_theta_full 25.242
_diffrn_reflns_theta_max 25.089
_diffrn_reflns_theta_min 2.587
_exptl_absorpt_coefficient_mu 0.942
_exptl_absorpt_correction_T_max 0.805
_exptl_absorpt_correction_T_min 0.693
_exptl_absorpt_correction_type multi-scan
_exptl_absorpt_process_details sadabs
_exptl_crystal_colour colourless
_exptl_crystal_density_diffrn 1.323
_exptl_crystal_description block
_exptl_crystal_F_000 1680
_exptl_crystal_size_max 0.400
_exptl_crystal_size_mid 0.390
_exptl_crystal_size_min 0.230
_exptl_transmission_factor_max 0.805
_exptl_transmission_factor_min 0.693
_refine_diff_density_max 0.534
_refine_diff_density_min -0.571
_refine_diff_density_rms 0.060
_refine_ls_abs_structure_details
;
 Flack x determined using 1684 quotients [(I+)-(I-)]/[(I+)+(I-)]
 (Parsons, Flack and Wagner, Acta Cryst. B69 (2013) 249-259).
;
_refine_ls_abs_structure_Flack -0.025(14)
_refine_ls_extinction_method none
_refine_ls_goodness_of_fit_ref 1.071
_refine_ls_hydrogen_treatment constr
_refine_ls_matrix_type full
_refine_ls_number_parameters 267
_refine_ls_number_reflns 4882
_refine_ls_number_restraints 756
_refine_ls_restrained_S_all 1.015
_refine_ls_R_factor_all 0.0438
_refine_ls_R_factor_gt 0.0294
_refine_ls_shift/su_max 0.003
_refine_ls_shift/su_mean 0.000
_refine_ls_structure_factor_coef Fsqd
_refine_ls_weighting_details 'w=1/[\s^2^(Fo^2^)+(0.0310P)^2^] where P=(Fo^2^+2Fc^2^)/3'
_refine_ls_weighting_scheme calc
_refine_ls_wR_factor_gt 0.0602
_refine_ls_wR_factor_ref 0.0654
_reflns_Friedel_coverage 0.790
_reflns_Friedel_fraction_full 0.983
_reflns_Friedel_fraction_max 0.997
_reflns_number_gt 4142
_reflns_number_total 4882
_reflns_threshold_expression 'I > 2\s(I)'
_cod_data_source_file jo9b00346_si_001.cif
_cod_data_source_block 180703b_sq
_cod_original_cell_volume 4110.9(10)
_cod_database_code 4034127
_shelx_space_group_comment
;
The symmetry employed for this shelxl refinement is uniquely defined
by the following loop, which should always be used as a source of
symmetry information in preference to the above space-group names.
They are only intended as comments.
;
_shelx_estimated_absorpt_t_min 0.704
_shelx_estimated_absorpt_t_max 0.812
_shelxl_version_number 2014/6

loop_
_space_group_symop_operation_xyz
'x, y, z'
'-y, x-y, z+2/3'
'-x+y, -x, z+1/3'
'y, x, -z'
'x-y, -y, -z+1/3'
'-x, -x+y, -z+2/3'

loop_
_atom_site_label
_atom_site_type_symbol
_atom_site_fract_x
_atom_site_fract_y
_atom_site_fract_z
_atom_site_U_iso_or_equiv
_atom_site_adp_type
_atom_site_occupancy
_atom_site_site_symmetry_order
_atom_site_calc_flag
_atom_site_refinement_flags_posn
_atom_site_refinement_flags_adp
Pd1 Pd 0.59048(3) 0.08478(3) 0.10026(2) 0.03409(12) Uani 1 1 d . U
P1 P 0.69698(10) 0.24531(10) 0.09778(6) 0.0331(3) Uani 1 1 d . U
Cl1 Cl 0.58842(11) 0.07283(11) -0.01830(6) 0.0550(4) Uani 1 1 d . U
Cl2 Cl 0.57320(11) 0.09103(9) 0.22090(6) 0.0493(4) Uani 1 1 d . U
O1 O 0.7875(3) 0.0686(3) 0.08165(18) 0.0511(10) Uani 1 1 d . U
C1 C 0.8018(4) 0.2663(3) 0.1515(2) 0.0364(11) Uani 1 1 d . U
C2 C 0.8814(4) 0.2587(4) 0.1254(3) 0.0389(13) Uani 1 1 d . U
C3 C 0.9558(4) 0.2723(4) 0.1711(3) 0.0493(13) Uani 1 1 d . U
H3 H 1.0086 0.2675 0.1542 0.059 Uiso 1 1 calc R U
C4 C 0.9533(4) 0.2927(4) 0.2406(3) 0.0537(16) Uani 1 1 d . U
H4 H 1.0045 0.3023 0.2699 0.064 Uiso 1 1 calc R U
C5 C 0.8756(4) 0.2989(4) 0.2668(3) 0.0510(15) Uani 1 1 d . U
H5 H 0.8733 0.3119 0.3140 0.061 Uiso 1 1 calc R U
C6 C 0.8005(4) 0.2857(3) 0.2222(3) 0.0436(12) Uani 1 1 d . U
H6 H 0.7478 0.2900 0.2401 0.052 Uiso 1 1 calc R U
C7 C 0.8903(4) 0.2337(4) 0.0520(3) 0.0397(12) Uani 1 1 d . U
C8 C 0.8414(4) 0.1351(4) 0.0308(3) 0.0442(13) Uani 1 1 d . U
C9 C 0.8488(5) 0.1102(5) -0.0377(3) 0.0606(16) Uani 1 1 d . U
H9 H 0.8143 0.0452 -0.0524 0.073 Uiso 1 1 calc R U
C10 C 0.9086(5) 0.1839(6) -0.0836(3) 0.0674(19) Uani 1 1 d . U
H10 H 0.9136 0.1677 -0.1295 0.081 Uiso 1 1 calc R U
C11 C 0.9596(5) 0.2780(6) -0.0635(3) 0.0652(17) Uani 1 1 d . U
H11 H 1.0004 0.3256 -0.0953 0.078 Uiso 1 1 calc R U
C12 C 0.9520(4) 0.3055(4) 0.0045(3) 0.0534(15) Uani 1 1 d . U
H12 H 0.9878 0.3709 0.0181 0.064 Uiso 1 1 calc R U
C13 C 0.7394(5) -0.0319(4) 0.0656(3) 0.0670(18) Uani 1 1 d . U
H13A H 0.6917 -0.0458 0.0296 0.100 Uiso 1 1 calc R U
H13B H 0.7072 -0.0693 0.1066 0.100 Uiso 1 1 calc R U
H13C H 0.7865 -0.0492 0.0495 0.100 Uiso 1 1 calc R U
C14 C 0.6367(4) 0.3117(3) 0.1332(3) 0.0367(12) Uani 1 1 d . U
H14 H 0.6303 0.3015 0.1838 0.044 Uiso 1 1 calc R U
C15 C 0.6898(4) 0.4237(4) 0.1192(3) 0.0404(13) Uani 1 1 d . U
H15 H 0.6930 0.4320 0.0684 0.048 Uiso 1 1 calc R U
C16 C 0.6267(4) 0.4643(4) 0.1463(3) 0.0566(15) Uani 1 1 d . U
H16A H 0.6193 0.4547 0.1964 0.068 Uiso 1 1 calc R U
H16B H 0.6598 0.5344 0.1374 0.068 Uiso 1 1 calc R U
C17 C 0.5260(4) 0.4166(4) 0.1130(3) 0.0613(16) Uani 1 1 d . U
H17A H 0.4888 0.4449 0.1325 0.074 Uiso 1 1 calc R U
H17B H 0.5327 0.4294 0.0632 0.074 Uiso 1 1 calc R U
C18 C 0.4715(4) 0.3075(4) 0.1253(3) 0.0504(15) Uani 1 1 d . U
H18 H 0.4597 0.2961 0.1756 0.060 Uiso 1 1 calc R U
C19 C 0.5334(4) 0.2630(4) 0.1019(3) 0.0441(13) Uani 1 1 d . U
H19A H 0.5389 0.2672 0.0514 0.053 Uiso 1 1 calc R U
H19B H 0.4993 0.1940 0.1143 0.053 Uiso 1 1 calc R U
C20 C 0.7975(4) 0.4840(4) 0.1465(3) 0.0479(14) Uani 1 1 d . U
H20 H 0.8293 0.4452 0.1373 0.057 Uiso 1 1 calc R U
C21 C 0.8539(4) 0.5802(4) 0.1050(3) 0.0647(17) Uani 1 1 d . U
H21A H 0.8262 0.6212 0.1144 0.097 Uiso 1 1 calc R U
H21B H 0.8491 0.5657 0.0560 0.097 Uiso 1 1 calc R U
H21C H 0.9216 0.6136 0.1188 0.097 Uiso 1 1 calc R U
C22 C 0.8058(5) 0.5052(4) 0.2248(3) 0.0645(17) Uani 1 1 d . U
H22A H 0.8729 0.5329 0.2391 0.097 Uiso 1 1 calc R U
H22B H 0.7660 0.4452 0.2498 0.097 Uiso 1 1 calc R U
H22C H 0.7836 0.5507 0.2347 0.097 Uiso 1 1 calc R U
C23 C 0.3729(4) 0.2573(5) 0.0885(3) 0.0698(19) Uani 1 1 d . U
H23A H 0.3303 0.2772 0.1096 0.105 Uiso 1 1 calc R U
H23B H 0.3442 0.1875 0.0925 0.105 Uiso 1 1 calc R U
H23C H 0.3820 0.2756 0.0401 0.105 Uiso 1 1 calc R U
C24 C 0.7396(4) 0.2993(4) 0.0123(3) 0.0441(14) Uani 1 1 d . U
H24A H 0.7921 0.3656 0.0174 0.066 Uiso 1 1 calc R U
H24B H 0.6866 0.2988 -0.0129 0.066 Uiso 1 1 calc R U
H24C H 0.7625 0.2620 -0.0130 0.066 Uiso 1 1 calc R U

loop_
_atom_site_aniso_label
_atom_site_aniso_U_11
_atom_site_aniso_U_22
_atom_site_aniso_U_33
_atom_site_aniso_U_23
_atom_site_aniso_U_13
_atom_site_aniso_U_12
Pd1 0.0419(2) 0.0343(2) 0.02619(19) 0.00069(18) -0.00030(19) 0.01916(19)
P1 0.0398(8) 0.0345(8) 0.0255(7) 0.0031(6) 0.0029(6) 0.0189(6)
Cl1 0.0687(10) 0.0594(9) 0.0262(6) -0.0032(7) -0.0062(7) 0.0240(8)
Cl2 0.0747(10) 0.0353(7) 0.0284(7) 0.0010(6) 0.0104(7) 0.0203(7)
O1 0.060(2) 0.040(2) 0.043(2) -0.0032(18) 0.0021(18) 0.0176(19)
C1 0.045(3) 0.032(2) 0.030(3) 0.002(2) 0.003(2) 0.018(2)
C2 0.041(3) 0.038(3) 0.038(3) 0.002(2) 0.002(2) 0.019(2)
C3 0.038(3) 0.058(3) 0.047(3) -0.002(3) 0.001(3) 0.020(3)
C4 0.050(3) 0.058(4) 0.045(3) -0.003(3) -0.011(3) 0.020(3)
C5 0.055(4) 0.052(4) 0.035(3) -0.007(3) -0.006(3) 0.019(3)
C6 0.052(3) 0.046(3) 0.034(3) 0.001(2) 0.003(3) 0.025(3)
C7 0.040(3) 0.045(3) 0.035(3) -0.001(2) 0.000(2) 0.022(3)
C8 0.046(3) 0.054(3) 0.037(3) 0.000(3) 0.000(2) 0.029(3)
C9 0.068(4) 0.069(4) 0.044(3) -0.012(3) -0.003(3) 0.033(3)
C10 0.072(4) 0.089(5) 0.043(4) -0.004(4) 0.007(3) 0.041(4)
C11 0.064(4) 0.088(5) 0.045(3) 0.019(4) 0.021(3) 0.039(4)
C12 0.052(3) 0.058(3) 0.047(3) 0.006(3) 0.013(3) 0.025(3)
C13 0.070(5) 0.041(4) 0.077(4) -0.011(3) -0.002(4) 0.018(3)
C14 0.048(3) 0.037(3) 0.030(3) 0.004(2) 0.009(2) 0.024(2)
C15 0.048(3) 0.035(3) 0.037(3) 0.006(2) 0.007(2) 0.020(2)
C16 0.060(3) 0.042(3) 0.071(4) 0.002(3) 0.013(3) 0.027(3)
C17 0.055(3) 0.054(4) 0.082(4) 0.009(3) 0.007(3) 0.033(3)
C18 0.051(3) 0.055(4) 0.048(3) 0.006(3) 0.010(3) 0.029(3)
C19 0.047(3) 0.043(3) 0.044(3) 0.002(3) 0.003(3) 0.024(3)
C20 0.051(3) 0.034(3) 0.051(3) 0.005(2) 0.009(3) 0.015(3)
C21 0.054(4) 0.050(4) 0.077(4) 0.017(3) 0.019(3) 0.017(3)
C22 0.066(4) 0.058(4) 0.056(4) -0.012(3) 0.003(3) 0.020(3)
C23 0.053(4) 0.081(5) 0.082(5) 0.008(4) 0.002(3) 0.038(4)
C24 0.053(3) 0.053(3) 0.033(3) 0.008(3) 0.006(3) 0.031(3)

loop_
_atom_type_symbol
_atom_type_description
_atom_type_scat_dispersion_real
_atom_type_scat_dispersion_imag
_atom_type_scat_source
C C 0.0033 0.0016 'International Tables Vol C Tables 4.2.6.8 and 6.1.1.4'
H H 0.0000 0.0000 'International Tables Vol C Tables 4.2.6.8 and 6.1.1.4'
O O 0.0106 0.0060 'International Tables Vol C Tables 4.2.6.8 and 6.1.1.4'
P P 0.1023 0.0942 'International Tables Vol C Tables 4.2.6.8 and 6.1.1.4'
Cl Cl 0.1484 0.1585 'International Tables Vol C Tables 4.2.6.8 and 6.1.1.4'
Pd Pd -0.9988 1.0072 'International Tables Vol C Tables 4.2.6.8 and 6.1.1.4'

loop_
_geom_angle_atom_site_label_1
_geom_angle_atom_site_label_2
_geom_angle_atom_site_label_3
_geom_angle
_geom_angle_site_symmetry_3
P1 Pd1 Cl1 92.53(5) .
P1 Pd1 Cl2 90.61(5) .
Cl1 Pd1 Cl2 173.34(6) .
P1 Pd1 Cl2 174.74(5) 5
Cl1 Pd1 Cl2 91.65(5) 5
Cl2 Pd1 Cl2 85.57(5) 5
C24 P1 C1 109.6(2) .
C24 P1 C14 103.9(2) .
C1 P1 C14 111.2(2) .
C24 P1 Pd1 116.31(19) .
C1 P1 Pd1 106.99(15) .
C14 P1 Pd1 108.92(16) .
Pd1 Cl2 Pd1 92.34(4) 5
C8 O1 C13 118.9(4) .
C6 C1 C2 118.4(5) .
C6 C1 P1 118.4(4) .
C2 C1 P1 123.0(4) .
C3 C2 C1 118.7(5) .
C3 C2 C7 117.0(5) .
C1 C2 C7 124.3(5) .
C4 C3 C2 121.7(5) .
C3 C4 C5 120.2(5) .
C4 C5 C6 119.2(5) .
C5 C6 C1 121.8(6) .
C12 C7 C8 118.7(5) .
C12 C7 C2 121.5(5) .
C8 C7 C2 119.6(5) .
O1 C8 C9 124.3(5) .
O1 C8 C7 115.2(5) .
C9 C8 C7 120.5(5) .
C10 C9 C8 118.7(6) .
C11 C10 C9 121.7(6) .
C10 C11 C12 120.9(6) .
C11 C12 C7 119.3(6) .
C19 C14 C15 109.6(4) .
C19 C14 P1 106.8(3) .
C15 C14 P1 116.1(3) .
C16 C15 C14 109.0(4) .
C16 C15 C20 111.7(4) .
C14 C15 C20 115.9(4) .
C17 C16 C15 113.0(5) .
C18 C17 C16 111.0(5) .
C17 C18 C23 111.8(5) .
C17 C18 C19 110.3(5) .
C23 C18 C19 110.2(5) .
C18 C19 C14 114.6(4) .
C22 C20 C21 110.4(4) .
C22 C20 C15 114.2(5) .
C21 C20 C15 110.0(4) .

loop_
_geom_bond_atom_site_label_1
_geom_bond_atom_site_label_2
_geom_bond_distance
_geom_bond_site_symmetry_2
Pd1 P1 2.2278(14) .
Pd1 Cl1 2.2771(13) .
Pd1 Cl2 2.3342(13) .
Pd1 Cl2 2.4297(13) 5
P1 C24 1.812(5) .
P1 C1 1.829(5) .
P1 C14 1.856(5) .
Cl2 Pd1 2.4297(13) 5
O1 C8 1.370(6) .
O1 C13 1.405(7) .
C1 C6 1.390(7) .
C1 C2 1.410(7) .
C2 C3 1.390(7) .
C2 C7 1.485(7) .
C3 C4 1.374(7) .
C4 C5 1.370(8) .
C5 C6 1.388(8) .
C7 C12 1.396(7) .
C7 C8 1.405(7) .
C8 C9 1.390(7) .
C9 C10 1.383(8) .
C10 C11 1.342(9) .
C11 C12 1.396(8) .
C14 C19 1.532(7) .
C14 C15 1.552(7) .
C15 C16 1.517(7) .
C15 C20 1.562(7) .
C16 C17 1.514(7) .
C17 C18 1.506(8) .
C18 C23 1.518(7) .
C18 C19 1.526(7) .
C20 C22 1.527(7) .
C20 C21 1.538(7) .
